data_9012422
loop_
_publ_author_name
'Kupcik, V.'

_publ_section_title
;
 Die kristallstruktur des kermesits, Sb2S2O
;
_journal_name_full Naturwissenschaften
_journal_page_first 114
_journal_page_last 114
_journal_volume 54
_journal_year 1967
_chemical_formula_sum 'O S2 Sb2'
_chemical_name_mineral Kermesite
_space_group_crystal_system triclinic
_space_group_IT_number 2
_space_group_name_Hall '-F 1'
_space_group_name_H-M_alt 'F -1'
_symmetry_space_group_name_H-M 'F 1 -1 1'
_cell_angle_alpha 90
_cell_angle_beta 101.5
_cell_angle_gamma 90
_cell_formula_units_Z 32
_cell_length_a 20.971
_cell_length_b 8.16
_cell_length_c 20.378
_cell_volume 3417.146
_database_code_amcsd 0014693
_exptl_crystal_density_diffrn 5.033
_cod_original_sg_symbol_H-M 'F 1 -1 1'
_cod_original_formula_sum 'Sb2 S2 O'
_cod_database_code 9012422

loop_
_space_group_symop_id
_space_group_symop_operation_xyz
1 x,y,z
2 x,1/2+y,1/2+z
3 1/2+x,y,1/2+z
4 1/2+x,1/2+y,z
5 -x,-y,-z
6 -x,1/2-y,1/2-z
7 1/2-x,-y,1/2-z
8 1/2-x,1/2-y,-z

loop_
_atom_site_label
_atom_site_fract_x
_atom_site_fract_y
_atom_site_fract_z
_atom_site_U_iso_or_equiv
_atom_site_type_symbol
_atom_site_attached_hydrogens
SbI 0.10170 0.75030 0.18440 0.01127 Sb 0
SbI* 0.35170 0.00030 0.18440 0.01127 Sb 0
SbII 0.09640 0.24850 0.18490 0.01216 Sb 0
SbII* 0.34640 0.49850 0.18490 0.01216 Sb 0
SbIII 0.19450 0.00040 0.07270 0.01672 Sb 0
SbIII* 0.44450 0.25040 0.07270 0.01672 Sb 0
SbIV 0.19090 0.50220 0.04190 0.01684 Sb 0
SbIV* 0.44090 0.75220 0.04190 0.01684 Sb 0
SI 0.19740 0.26040 0.14820 0.01621 S 0
SI* 0.44740 0.51040 0.14820 0.01621 S 0
SII 0.20680 0.74770 0.15530 0.01381 S 0
SII* 0.45680 0.99770 0.15530 0.01381 S 0
SIII 0.07880 0.00310 0.04490 0.01013 S 0
SIII* 0.32880 0.25310 0.04490 0.01013 S 0
SIV 0.07990 0.48870 0.04610 0.01596 S 0
SIV* 0.32990 0.73870 0.04610 0.01596 S 0
OI 0.11760 -0.01720 0.21250 0.02267 O 0
OI* 0.36760 0.23280 0.21250 0.02267 O 0
OII 0.12950 0.47860 0.21560 0.01456 O 0
OII* 0.37950 0.72860 0.21560 0.01456 O 0

loop_
_cod_changelog_entry_id
_cod_changelog_entry_author
_cod_changelog_entry_date
_cod_changelog_entry_text
1 'Vaitkus, Antanas' 2018-06-13T05:05:37+03:00
;
 Updated space group information.
;
2 'Vaitkus, Antanas' 2022-09-21T17:05:00+03:00
;
 Corrected the space group number by changing it from '1' to '2'.
;
3
;cod-tools version 3.8.0
Id: cif_guess_AMCSD_atom_types 9581 2023-05-17 12:35:41Z saulius
;
2023-05-23T09:21:06+03:00
;Derived atom types and hydrogen counts
from atom names that follow the AMCSD naming convention
(Wat == water, O-H == hydroxyl).
;

loop_
_cod_related_entry_id
_cod_related_entry_database
_cod_related_entry_code
1 AMCSD 0014693
